data_4028827
loop_
_publ_author_name
'Henrik von Wachenfeldt'
'Daniel Strand'

_publ_contact_author_address
;
Centre for Analysis and Synthesis
Department of Chemistry
Lund University
Box 124
221 00 Lund
Sweden
;
_publ_contact_author_email daniel.strand@chem.lu.se
_publ_contact_author_fax '+ 46 46 22 28 209'
_publ_contact_author_name 'Daniel Strand'
_publ_contact_author_phone '+46 46 22 28 123'
_publ_section_title
;
 Synthesis of Formylsilanes through Oxidative Cleavage of \a-Silyl Glycols
;
_journal_name_full 'Journal of Organic Chemistry'
_journal_page_first 12268
_journal_page_last 12273
_journal_paper_doi 10.1021/jo402123j
_journal_volume 78
_journal_year 2013
_chemical_formula_moiety 'C13 H20 N4 O4 Si1'
_chemical_formula_sum 'C13 H20 N4 O4 Si'
_chemical_formula_weight 324.12
_chemical_name_systematic
;
(<i>E</i>)-1-((<i>tert</i>-butyldimethylsilyl)methylene)
-2-(2,4-dinitrophenyl)hydrazine
;
_space_group_IT_number 2
_symmetry_cell_setting triclinic
_symmetry_space_group_name_Hall '-P 1'
_symmetry_space_group_name_H-M 'P -1'
_atom_sites_solution_hydrogens geom
_atom_sites_solution_primary direct
_atom_sites_solution_secondary difmap
_audit_creation_method SHELXL-97
_audit_update_record
;
2013-03-08 # Formatted by publCIF
;
_cell_angle_alpha 85.433(11)
_cell_angle_beta 83.772(8)
_cell_angle_gamma 89.605(10)
_cell_formula_units_Z 2
_cell_length_a 7.2895(7)
_cell_length_b 7.8258(14)
_cell_length_c 16.3446(16)
_cell_measurement_reflns_used 2301
_cell_measurement_temperature 293(2)
_cell_measurement_theta_max 28.8286
_cell_measurement_theta_min 2.5099
_cell_volume 923.9(2)
_computing_cell_refinement
;
CrysAlisPro, Oxford Diffraction Ltd.,
Version 1.171.35.19 (release 27-10-2011 CrysAlis171 .NET)
(compiled Oct 27 2011,15:02:11)
;
_computing_data_collection
;
CrysAlisPro, Oxford Diffraction Ltd.,
Version 1.171.35.19 (release 27-10-2011 CrysAlis171 .NET)
(compiled Oct 27 2011,15:02:11)
;
_computing_data_reduction
;
CrysAlisPro, Oxford Diffraction Ltd.,
Version 1.171.35.19 (release 27-10-2011 CrysAlis171 .NET)
(compiled Oct 27 2011,15:02:11)
;
_computing_structure_refinement 'SHELXL-97 (Sheldrick, 2008)'
_computing_structure_solution 'SHELXL-97 (Sheldrick, 2008)'
_diffrn_ambient_temperature 293(2)
_diffrn_detector_area_resol_mean 16.1829
_diffrn_measured_fraction_theta_full 1.000
_diffrn_measured_fraction_theta_max 0.886
_diffrn_measurement_device_type 'Xcalibur, Sapphire3'
_diffrn_measurement_method '\w scans'
_diffrn_radiation_monochromator graphite
_diffrn_radiation_source 'Enhance (Mo) x-ray Source'
_diffrn_radiation_type 'Mo K\a'
_diffrn_radiation_wavelength 0.71073
_diffrn_reflns_av_R_equivalents 0.0653
_diffrn_reflns_av_sigmaI/netI 0.0462
_diffrn_reflns_limit_h_max 9
_diffrn_reflns_limit_h_min -9
_diffrn_reflns_limit_k_max 10
_diffrn_reflns_limit_k_min -10
_diffrn_reflns_limit_l_max 21
_diffrn_reflns_limit_l_min -20
_diffrn_reflns_number 12135
_diffrn_reflns_theta_full 25.00
_diffrn_reflns_theta_max 28.89
_diffrn_reflns_theta_min 2.51
_exptl_absorpt_coefficient_mu 0.147
_exptl_absorpt_correction_T_max 1.00000
_exptl_absorpt_correction_T_min 0.94206
_exptl_absorpt_correction_type multi-scan
_exptl_absorpt_process_details
;
CrysAlisPro, Agilent Technologies,
Version 1.171.35.19 (release 27-10-2011 CrysAlis171 .NET)
(compiled Oct 27 2011,15:02:11)
empirical absorption correction using spherical harmonics,
 implemented in SCALE3 ABSPACK scaling algorithm.
;
_exptl_crystal_colour yellow
_exptl_crystal_density_diffrn 1.166
_exptl_crystal_description cube
_exptl_crystal_F_000 432
_exptl_crystal_size_max 0.2
_exptl_crystal_size_mid 0.2
_exptl_crystal_size_min 0.2
_refine_diff_density_max 0.839
_refine_diff_density_min -0.565
_refine_diff_density_rms 0.056
_refine_ls_extinction_method none
_refine_ls_goodness_of_fit_ref 2.802
_refine_ls_hydrogen_treatment constr
_refine_ls_matrix_type full
_refine_ls_number_parameters 199
_refine_ls_number_reflns 4326
_refine_ls_number_restraints 0
_refine_ls_restrained_S_all 2.802
_refine_ls_R_factor_all 0.2076
_refine_ls_R_factor_gt 0.1399
_refine_ls_shift/su_max 0.003
_refine_ls_shift/su_mean 0.000
_refine_ls_structure_factor_coef Fsqd
_refine_ls_weighting_details 'calc w=1/[\s^2^(Fo^2^)+(0.0400P)^2^+0.0000P] where P=(Fo^2^+2Fc^2^)/3'
_refine_ls_weighting_scheme calc
_refine_ls_wR_factor_gt 0.3171
_refine_ls_wR_factor_ref 0.3382
_reflns_number_gt 1962
_reflns_number_total 4326
_reflns_threshold_expression >2\s(I)
_cod_data_source_file jo402123j_si_002_1.cif
_cod_data_source_block compound8c
_cod_original_formula_sum 'C13 H20 N4 O4 Si1'
_cod_database_code 4028827

loop_
_symmetry_equiv_pos_as_xyz
'x, y, z'
'-x, -y, -z'

loop_
_atom_site_label
_atom_site_type_symbol
_atom_site_fract_x
_atom_site_fract_y
_atom_site_fract_z
_atom_site_U_iso_or_equiv
_atom_site_adp_type
_atom_site_occupancy
_atom_site_symmetry_multiplicity
_atom_site_calc_flag
_atom_site_refinement_flags
C2 C 0.5922(10) 0.0085(10) 0.3341(5) 0.183(4) Uani 1 1 d .
H2A H 0.6142 -0.0832 0.2986 0.275 Uiso 1 1 calc R
H2B H 0.4816 0.0681 0.3220 0.275 Uiso 1 1 calc R
H2C H 0.5785 -0.0375 0.3906 0.275 Uiso 1 1 calc R
C3 C 0.7791(19) 0.3337(15) 0.3852(5) 0.221(5) Uani 1 1 d .
C4 C 0.5733(17) 0.4242(17) 0.3626(6) 0.260(6) Uani 1 1 d .
H4A H 0.4776 0.3391 0.3724 0.389 Uiso 1 1 calc R
H4B H 0.5841 0.4679 0.3057 0.389 Uiso 1 1 calc R
H4C H 0.5433 0.5163 0.3972 0.389 Uiso 1 1 calc R
C5 C 0.7745(17) 0.2387(17) 0.4778(4) 0.298(7) Uani 1 1 d .
H5A H 0.6676 0.1661 0.4889 0.448 Uiso 1 1 calc R
H5B H 0.7693 0.3233 0.5174 0.448 Uiso 1 1 calc R
H5C H 0.8838 0.1706 0.4815 0.448 Uiso 1 1 calc R
C1 C 1.0255(10) 0.0383(13) 0.3273(5) 0.205(4) Uani 1 1 d .
H1A H 1.0347 -0.0536 0.2915 0.307 Uiso 1 1 calc R
H1B H 1.0279 -0.0075 0.3834 0.307 Uiso 1 1 calc R
H1C H 1.1275 0.1155 0.3122 0.307 Uiso 1 1 calc R
C6 C 0.9490(13) 0.4509(12) 0.3705(5) 0.216(5) Uani 1 1 d .
H6A H 0.9596 0.5025 0.3149 0.323 Uiso 1 1 calc R
H6B H 1.0576 0.3846 0.3789 0.323 Uiso 1 1 calc R
H6C H 0.9362 0.5389 0.4084 0.323 Uiso 1 1 calc R
Si1 Si 0.7934(4) 0.1621(4) 0.31648(12) 0.1795(13) Uani 1 1 d .
C8 C 0.5831(7) 0.2688(6) 0.0247(3) 0.0833(13) Uani 1 1 d .
C9 C 0.6003(6) 0.3317(6) -0.0601(3) 0.0800(13) Uani 1 1 d .
N3 N 0.7612(6) 0.4283(5) -0.0982(3) 0.0930(13) Uani 1 1 d .
C11 C 0.3086(7) 0.2148(6) -0.0767(3) 0.0890(14) Uani 1 1 d .
C10 C 0.4627(7) 0.3049(6) -0.1099(3) 0.0903(15) Uani 1 1 d .
H10 H 0.4748 0.3475 -0.1650 0.108 Uiso 1 1 calc R
N2 N 0.7139(6) 0.2928(5) 0.0763(2) 0.0908(12) Uani 1 1 d .
H2 H 0.8136 0.3481 0.0583 0.109 Uiso 1 1 calc R
O1 O 0.8878(5) 0.4595(5) -0.0567(2) 0.1088(13) Uani 1 1 d .
N4 N 0.1600(7) 0.1915(7) -0.1285(3) 0.1155(16) Uani 1 1 d .
C12 C 0.2830(7) 0.1536(6) 0.0067(3) 0.0932(15) Uani 1 1 d .
H12 H 0.1756 0.0953 0.0282 0.112 Uiso 1 1 calc R
C13 C 0.4175(7) 0.1809(6) 0.0558(3) 0.0876(14) Uani 1 1 d .
H13 H 0.4004 0.1408 0.1112 0.105 Uiso 1 1 calc R
O2 O 0.7640(5) 0.4847(6) -0.1703(2) 0.1316(16) Uani 1 1 d .
N1 N 0.6845(6) 0.2265(6) 0.1590(3) 0.1068(15) Uani 1 1 d .
O3 O 0.1767(6) 0.2655(6) -0.1990(3) 0.1464(18) Uani 1 1 d .
O4 O 0.0251(6) 0.1035(6) -0.1007(3) 0.1444(18) Uani 1 1 d .
C7 C 0.8044(9) 0.2610(8) 0.2061(3) 0.127(2) Uani 1 1 d .
H7 H 0.8998 0.3364 0.1860 0.152 Uiso 1 1 calc R

loop_
_atom_site_aniso_label
_atom_site_aniso_U_11
_atom_site_aniso_U_22
_atom_site_aniso_U_33
_atom_site_aniso_U_23
_atom_site_aniso_U_13
_atom_site_aniso_U_12
C2 0.200(7) 0.187(8) 0.148(6) 0.047(5) 0.016(5) -0.082(6)
C3 0.329(13) 0.231(11) 0.096(5) 0.014(6) -0.008(7) -0.118(11)
C4 0.291(13) 0.300(15) 0.167(9) 0.045(9) 0.019(9) 0.071(11)
C5 0.478(19) 0.334(15) 0.071(5) 0.045(7) -0.013(7) -0.079(13)
C1 0.163(7) 0.256(11) 0.204(8) 0.021(7) -0.091(6) 0.050(7)
C6 0.311(12) 0.212(10) 0.129(6) 0.005(6) -0.055(7) -0.113(9)
Si1 0.234(3) 0.211(3) 0.0886(13) 0.0282(15) -0.0214(14) -0.068(2)
C8 0.104(4) 0.072(3) 0.073(3) -0.003(2) -0.005(3) 0.001(3)
C9 0.089(3) 0.075(3) 0.073(3) 0.000(2) 0.000(2) -0.005(2)
N3 0.108(3) 0.097(3) 0.071(3) -0.002(2) 0.000(2) -0.010(2)
C11 0.088(3) 0.071(3) 0.110(4) -0.009(3) -0.019(3) 0.004(3)
C10 0.102(4) 0.081(4) 0.087(3) -0.001(3) -0.005(3) -0.002(3)
N2 0.109(3) 0.086(3) 0.073(2) 0.002(2) 0.008(2) -0.002(2)
O1 0.117(3) 0.130(3) 0.078(2) 0.000(2) -0.0089(19) -0.031(2)
N4 0.113(4) 0.108(4) 0.126(4) 0.004(3) -0.021(3) -0.002(3)
C12 0.086(3) 0.086(4) 0.102(4) 0.006(3) 0.007(3) 0.000(3)
C13 0.093(3) 0.077(3) 0.088(3) 0.008(3) 0.003(3) 0.002(3)
O2 0.130(3) 0.179(4) 0.081(2) 0.026(2) -0.009(2) -0.038(3)
N1 0.120(3) 0.120(4) 0.076(3) 0.005(2) 0.003(2) -0.014(3)
O3 0.135(3) 0.173(5) 0.132(4) 0.018(3) -0.040(3) -0.036(3)
O4 0.117(3) 0.143(4) 0.172(4) 0.019(3) -0.026(3) -0.038(3)
C7 0.159(6) 0.138(6) 0.081(4) 0.006(3) -0.013(4) -0.038(4)

loop_
_atom_type_symbol
_atom_type_description
_atom_type_scat_dispersion_real
_atom_type_scat_dispersion_imag
_atom_type_scat_source
C C 0.0033 0.0016 'International Tables Vol C Tables 4.2.6.8 and 6.1.1.4'
H H 0.0000 0.0000 'International Tables Vol C Tables 4.2.6.8 and 6.1.1.4'
O O 0.0106 0.0060 'International Tables Vol C Tables 4.2.6.8 and 6.1.1.4'
S S 0.1246 0.1234 'International Tables Vol C Tables 4.2.6.8 and 6.1.1.4'
Si Si 0.0817 0.0704 'International Tables Vol C Tables 4.2.6.8 and 6.1.1.4'
N N 0.0061 0.0033 'International Tables Vol C Tables 4.2.6.8 and 6.1.1.4'

loop_
_geom_angle_atom_site_label_1
_geom_angle_atom_site_label_2
_geom_angle_atom_site_label_3
_geom_angle
Si1 C2 H2A 109.5
Si1 C2 H2B 109.5
H2A C2 H2B 109.5
Si1 C2 H2C 109.5
H2A C2 H2C 109.5
H2B C2 H2C 109.5
C6 C3 C5 107.9(8)
C6 C3 C4 116.5(9)
C5 C3 C4 114.6(9)
C6 C3 Si1 112.3(8)
C5 C3 Si1 105.3(7)
C4 C3 Si1 99.7(7)
C3 C4 H4A 109.5
C3 C4 H4B 109.5
H4A C4 H4B 109.5
C3 C4 H4C 109.5
H4A C4 H4C 109.5
H4B C4 H4C 109.5
C3 C5 H5A 109.5
C3 C5 H5B 109.5
H5A C5 H5B 109.5
C3 C5 H5C 109.5
H5A C5 H5C 109.5
H5B C5 H5C 109.5
Si1 C1 H1A 109.5
Si1 C1 H1B 109.5
H1A C1 H1B 109.5
Si1 C1 H1C 109.5
H1A C1 H1C 109.5
H1B C1 H1C 109.5
C3 C6 H6A 109.5
C3 C6 H6B 109.5
H6A C6 H6B 109.5
C3 C6 H6C 109.5
H6A C6 H6C 109.5
H6B C6 H6C 109.5
C2 Si1 C3 114.3(5)
C2 Si1 C1 110.3(4)
C3 Si1 C1 108.5(5)
C2 Si1 C7 107.8(3)
C3 Si1 C7 108.4(4)
C1 Si1 C7 107.2(4)
N2 C8 C13 119.6(4)
N2 C8 C9 123.5(4)
C13 C8 C9 116.9(4)
C10 C9 N3 116.9(4)
C10 C9 C8 121.3(4)
N3 C9 C8 121.8(4)
O2 N3 O1 121.2(4)
O2 N3 C9 118.6(4)
O1 N3 C9 120.1(4)
C10 C11 C12 122.1(5)
C10 C11 N4 118.9(5)
C12 C11 N4 118.9(5)
C11 C10 C9 118.9(5)
C11 C10 H10 120.5
C9 C10 H10 120.5
C8 N2 N1 119.4(4)
C8 N2 H2 120.3
N1 N2 H2 120.3
O4 N4 O3 123.1(5)
O4 N4 C11 119.5(5)
O3 N4 C11 117.4(5)
C13 C12 C11 119.1(4)
C13 C12 H12 120.5
C11 C12 H12 120.5
C12 C13 C8 121.8(4)
C12 C13 H13 119.1
C8 C13 H13 119.1
C7 N1 N2 117.3(4)
N1 C7 Si1 121.5(5)
N1 C7 H7 119.2
Si1 C7 H7 119.2

loop_
_geom_bond_atom_site_label_1
_geom_bond_atom_site_label_2
_geom_bond_distance
C2 Si1 1.886(7)
C2 H2A 0.9600
C2 H2B 0.9600
C2 H2C 0.9600
C3 C6 1.532(11)
C3 C5 1.629(10)
C3 C4 1.718(14)
C3 Si1 1.813(11)
C4 H4A 0.9600
C4 H4B 0.9600
C4 H4C 0.9600
C5 H5A 0.9600
C5 H5B 0.9600
C5 H5C 0.9600
C1 Si1 1.961(8)
C1 H1A 0.9600
C1 H1B 0.9600
C1 H1C 0.9600
C6 H6A 0.9600
C6 H6B 0.9600
C6 H6C 0.9600
Si1 C7 1.900(6)
C8 N2 1.363(5)
C8 C13 1.418(6)
C8 C9 1.426(6)
C9 C10 1.385(6)
C9 N3 1.454(6)
N3 O2 1.222(4)
N3 O1 1.240(5)
C11 C10 1.368(6)
C11 C12 1.401(6)
C11 N4 1.467(6)
C10 H10 0.9300
N2 N1 1.403(5)
N2 H2 0.8600
N4 O4 1.229(5)
N4 O3 1.241(5)
C12 C13 1.360(6)
C12 H12 0.9300
C13 H13 0.9300
N1 C7 1.269(6)
C7 H7 0.9300
